data_4313799
loop_
_publ_author_name
'Kwasi Mitchell'
'Fu Qiang Huang'
'Adam D. McFarland'
'Christy L. Haynes'
'Rebecca C. Somers'
'Richard P. Van Duyne'
'James A. Ibers'

_publ_section_title
;
 The CsLnMSe3 Semiconductors (Ln = Rare-Earth Element, Y; M = Zn, Cd, Hg)
;
_journal_name_full 'Inorganic Chemistry'
_journal_page_first 4109
_journal_page_last 4116
_journal_paper_doi 10.1021/ic020733f
_journal_volume 42
_journal_year 2003
_chemical_formula_sum 'Cs Hg Nd Se3'
_chemical_formula_weight 714.62
_chemical_name_systematic
;
  ?
;
_space_group_IT_number 63
_symmetry_cell_setting orthorhombic
_symmetry_space_group_name_Hall '-C 2c 2'
_symmetry_space_group_name_H-M 'C m c m'
_atom_sites_solution_hydrogens geom
_atom_sites_solution_primary direct
_atom_sites_solution_secondary difmap
_audit_creation_method SHELXL-97
_cell_angle_alpha 90.00
_cell_angle_beta 90.00
_cell_angle_gamma 90.00
_cell_formula_units_Z 4
_cell_length_a 4.3202(3)
_cell_length_b 15.7771(11)
_cell_length_c 11.1981(8)
_cell_measurement_temperature 153(2)
_cell_volume 763.27(9)
_computing_cell_refinement 'SMART version 5.054 (Bruker, 2000)'
_computing_data_collection 'SMART version 5.054 (Bruker, 2000)'
_computing_data_reduction 'SAINT-Plus version 6.22 (Bruker, 2000)'
_computing_molecular_graphics 'SHELXTL-97 (Sheldrick, 1997)'
_computing_publication_material 'SHELXTL-97 (Sheldrick, 1997)'
_computing_structure_refinement 'SHELXL-97 (Sheldrick, 1997)'
_computing_structure_solution 'SHELXS-97 (Sheldrick, 1990)'
_diffrn_ambient_temperature 153(2)
_diffrn_measured_fraction_theta_full 0.951
_diffrn_measured_fraction_theta_max 0.951
_diffrn_measurement_device_type 'Bruker Smart 1000 CCD'
_diffrn_measurement_method \w
_diffrn_radiation_monochromator graphite
_diffrn_radiation_source 'fine-focus sealed tube'
_diffrn_radiation_type MoK\a
_diffrn_radiation_wavelength 0.71073
_diffrn_reflns_av_R_equivalents 0.0360
_diffrn_reflns_av_sigmaI/netI 0.0211
_diffrn_reflns_limit_h_max 5
_diffrn_reflns_limit_h_min -5
_diffrn_reflns_limit_k_max 20
_diffrn_reflns_limit_k_min -20
_diffrn_reflns_limit_l_max 14
_diffrn_reflns_limit_l_min -14
_diffrn_reflns_number 4439
_diffrn_reflns_theta_full 28.80
_diffrn_reflns_theta_max 28.80
_diffrn_reflns_theta_min 2.58
_diffrn_standards_decay_% <2
_diffrn_standards_interval_count none
_diffrn_standards_interval_time none
_diffrn_standards_number none
_exptl_absorpt_coefficient_mu 45.704
_exptl_absorpt_correction_T_max 0.40752
_exptl_absorpt_correction_T_min 0.05120
_exptl_absorpt_correction_type numerical
_exptl_absorpt_process_details 'faces indexed'
_exptl_crystal_colour yellow
_exptl_crystal_density_diffrn 6.219
_exptl_crystal_density_meas ?
_exptl_crystal_density_method 'not measured'
_exptl_crystal_description needle
_exptl_crystal_F_000 1188
_exptl_crystal_size_max 0.290
_exptl_crystal_size_mid 0.036
_exptl_crystal_size_min 0.020
_refine_diff_density_max 1.284
_refine_diff_density_min -3.216
_refine_diff_density_rms 0.399
_refine_ls_extinction_coef 0.00470(19)
_refine_ls_extinction_expression Fc^*^=kFc[1+0.001xFc^2^\l^3^/sin(2\q)]^-1/4^
_refine_ls_extinction_method SHELXL
_refine_ls_goodness_of_fit_ref 1.177
_refine_ls_hydrogen_treatment mixed
_refine_ls_matrix_type full
_refine_ls_number_parameters 24
_refine_ls_number_reflns 560
_refine_ls_number_restraints 0
_refine_ls_restrained_S_all 1.177
_refine_ls_R_factor_all 0.0214
_refine_ls_R_factor_gt 0.0207
_refine_ls_shift/su_max 0.002
_refine_ls_shift/su_mean 0.000
_refine_ls_structure_factor_coef Fsqd
_refine_ls_weighting_details
; calc
  [1.00000+0.00000exp(0.00(sin\q/\l)^2^)]/
    [\s^2^(Fo^2^)+0.0000+0.0000*P+(0.0300P)^2^+0.0000sin\q/\l]
  where P = 1.00000Fo^2^ + 0.00000Fc^2^
;
_refine_ls_weighting_scheme calc
_refine_ls_wR_factor_gt 0.0489
_refine_ls_wR_factor_ref 0.0492
_reflns_number_gt 542
_reflns_number_total 560
_reflns_threshold_expression >2sigma(I)
_cod_data_source_file ic020733f_12.cif
_cod_data_source_block CsNdHgSe3
_cod_depositor_comments
;
The following automatic conversions were performed:

'_exptl_crystal_density_meas' value 'not measured' was changed to '?'
- the value is perceived as not measured.

Automatic conversion script
Id: cif_fix_values 3008 2015-01-20 13:52:24Z robertas 
;
_cod_database_code 4313799

loop_
_symmetry_equiv_pos_as_xyz
'x, y, z'
'-x, -y, z+1/2'
'-x, y, -z+1/2'
'x, -y, -z'
'x+1/2, y+1/2, z'
'-x+1/2, -y+1/2, z+1/2'
'-x+1/2, y+1/2, -z+1/2'
'x+1/2, -y+1/2, -z'
'-x, -y, -z'
'x, y, -z-1/2'
'x, -y, z-1/2'
'-x, y, z'
'-x+1/2, -y+1/2, -z'
'x+1/2, y+1/2, -z-1/2'
'x+1/2, -y+1/2, z-1/2'
'-x+1/2, y+1/2, z'

loop_
_atom_site_label
_atom_site_type_symbol
_atom_site_fract_x
_atom_site_fract_y
_atom_site_fract_z
_atom_site_U_iso_or_equiv
_atom_site_adp_type
_atom_site_occupancy
_atom_site_symmetry_multiplicity
_atom_site_calc_flag
_atom_site_refinement_flags
_atom_site_disorder_assembly
_atom_site_disorder_group
Hg1 Hg 0.0000 0.455484(19) 0.2500 0.01146(14) Uani 1 4 d S . .
Nd1 Nd 0.0000 0.0000 0.0000 0.00836(15) Uani 1 4 d S . .
Cs1 Cs 0.0000 0.74320(3) 0.2500 0.01451(17) Uani 1 4 d S . .
Se1 Se 0.0000 0.37569(3) 0.04781(5) 0.00944(17) Uani 1 2 d S . .
Se2 Se 0.0000 0.06176(5) 0.2500 0.00834(19) Uani 1 4 d S . .

loop_
_atom_site_aniso_label
_atom_site_aniso_U_11
_atom_site_aniso_U_22
_atom_site_aniso_U_33
_atom_site_aniso_U_23
_atom_site_aniso_U_13
_atom_site_aniso_U_12
Hg1 0.0119(2) 0.0139(2) 0.0086(2) 0.000 0.000 0.000
Nd1 0.0074(2) 0.0101(2) 0.0076(2) -0.00001(14) 0.000 0.000
Cs1 0.0127(3) 0.0105(3) 0.0204(3) 0.000 0.000 0.000
Se1 0.0099(3) 0.0087(3) 0.0097(3) -0.0007(2) 0.000 0.000
Se2 0.0079(4) 0.0096(4) 0.0075(4) 0.000 0.000 0.000

loop_
_atom_type_symbol
_atom_type_description
_atom_type_scat_dispersion_real
_atom_type_scat_dispersion_imag
_atom_type_scat_source
Se Se -0.0929 2.2259 'International Tables Vol C Tables 4.2.6.8 and 6.1.1.4'
Cs Cs -0.3680 2.1192 'International Tables Vol C Tables 4.2.6.8 and 6.1.1.4'
Nd Nd -0.1943 3.0179 'International Tables Vol C Tables 4.2.6.8 and 6.1.1.4'
Hg Hg -2.3894 9.2266 'International Tables Vol C Tables 4.2.6.8 and 6.1.1.4'

loop_
_geom_angle_atom_site_label_1
_geom_angle_atom_site_label_2
_geom_angle_atom_site_label_3
_geom_angle
_geom_angle_site_symmetry_1
_geom_angle_site_symmetry_3
_geom_angle_publ_flag
Se1 Hg1 Se1 121.85(3) . 10_556 ?
Se1 Hg1 Se2 107.335(9) . 5 ?
Se1 Hg1 Se2 107.335(9) 10_556 5 ?
Se1 Hg1 Se2 107.335(9) . 5_455 ?
Se1 Hg1 Se2 107.335(9) 10_556 5_455 ?
Se2 Hg1 Se2 104.36(3) 5 5_455 ?
Se1 Hg1 Nd1 140.657(6) . 6 ?
Se1 Hg1 Nd1 54.265(9) 10_556 6 ?
Se2 Hg1 Nd1 53.645(5) 5 6 ?
Se2 Hg1 Nd1 110.724(10) 5_455 6 ?
Se1 Hg1 Nd1 54.265(9) . 5_455 ?
Se1 Hg1 Nd1 140.657(6) 10_556 5_455 ?
Se2 Hg1 Nd1 110.724(10) 5 5_455 ?
Se2 Hg1 Nd1 53.645(5) 5_455 5_455 ?
Nd1 Hg1 Nd1 157.532(10) 6 5_455 ?
Se1 Hg1 Nd1 140.657(6) . 6_455 ?
Se1 Hg1 Nd1 54.265(9) 10_556 6_455 ?
Se2 Hg1 Nd1 110.724(10) 5 6_455 ?
Se2 Hg1 Nd1 53.645(5) 5_455 6_455 ?
Nd1 Hg1 Nd1 73.623(5) 6 6_455 ?
Nd1 Hg1 Nd1 101.891(6) 5_455 6_455 ?
Se1 Hg1 Nd1 54.265(9) . 5 ?
Se1 Hg1 Nd1 140.657(6) 10_556 5 ?
Se2 Hg1 Nd1 53.645(5) 5 5 ?
Se2 Hg1 Nd1 110.724(10) 5_455 5 ?
Nd1 Hg1 Nd1 101.891(6) 6 5 ?
Nd1 Hg1 Nd1 73.623(6) 5_455 5 ?
Nd1 Hg1 Nd1 157.532(10) 6_455 5 ?
Se1 Hg1 Cs1 65.898(11) . 5_445 ?
Se1 Hg1 Cs1 65.898(11) 10_556 5_445 ?
Se2 Hg1 Cs1 160.639(16) 5 5_445 ?
Se2 Hg1 Cs1 94.998(16) 5_455 5_445 ?
Nd1 Hg1 Cs1 119.241(6) 6 5_445 ?
Nd1 Hg1 Cs1 80.733(5) 5_455 5_445 ?
Nd1 Hg1 Cs1 80.733(5) 6_455 5_445 ?
Nd1 Hg1 Cs1 119.241(6) 5 5_445 ?
Se1 Hg1 Cs1 65.898(11) . 5_545 ?
Se1 Hg1 Cs1 65.898(11) 10_556 5_545 ?
Se2 Hg1 Cs1 94.998(16) 5 5_545 ?
Se2 Hg1 Cs1 160.639(16) 5_455 5_545 ?
Nd1 Hg1 Cs1 80.733(5) 6 5_545 ?
Nd1 Hg1 Cs1 119.241(6) 5_455 5_545 ?
Nd1 Hg1 Cs1 119.241(6) 6_455 5_545 ?
Nd1 Hg1 Cs1 80.733(5) 5 5_545 ?
Cs1 Hg1 Cs1 65.641(11) 5_445 5_545 ?
Se1 Hg1 Cs1 119.074(13) . . ?
Se1 Hg1 Cs1 119.074(14) 10_556 . ?
Se2 Hg1 Cs1 52.181(15) 5 . ?
Se2 Hg1 Cs1 52.181(15) 5_455 . ?
Nd1 Hg1 Cs1 78.766(5) 6 . ?
Nd1 Hg1 Cs1 78.766(5) 5_455 . ?
Nd1 Hg1 Cs1 78.766(5) 6_455 . ?
Nd1 Hg1 Cs1 78.766(5) 5 . ?
Cs1 Hg1 Cs1 147.180(6) 5_445 . ?
Cs1 Hg1 Cs1 147.180(6) 5_545 . ?
Se2 Nd1 Se2 180.0 9 . ?
Se2 Nd1 Se1 92.686(15) 9 13 ?
Se2 Nd1 Se1 87.314(15) . 13 ?
Se2 Nd1 Se1 87.314(15) 9 5_445 ?
Se2 Nd1 Se1 92.686(15) . 5_445 ?
Se1 Nd1 Se1 180.00(3) 13 5_445 ?
Se2 Nd1 Se1 92.686(15) 9 13_455 ?
Se2 Nd1 Se1 87.314(15) . 13_455 ?
Se1 Nd1 Se1 93.474(16) 13 13_455 ?
Se1 Nd1 Se1 86.526(16) 5_445 13_455 ?
Se2 Nd1 Se1 87.314(15) 9 5_545 ?
Se2 Nd1 Se1 92.686(15) . 5_545 ?
Se1 Nd1 Se1 86.526(16) 13 5_545 ?
Se1 Nd1 Se1 93.474(16) 5_445 5_545 ?
Se1 Nd1 Se1 180.00(3) 13_455 5_545 ?
Se2 Nd1 Hg1 132.018(10) 9 5_545 ?
Se2 Nd1 Hg1 47.982(10) . 5_545 ?
Se1 Nd1 Hg1 80.365(10) 13 5_545 ?
Se1 Nd1 Hg1 99.635(10) 5_445 5_545 ?
Se1 Nd1 Hg1 134.853(11) 13_455 5_545 ?
Se1 Nd1 Hg1 45.147(11) 5_545 5_545 ?
Se2 Nd1 Hg1 47.982(10) 9 13_455 ?
Se2 Nd1 Hg1 132.018(10) . 13_455 ?
Se1 Nd1 Hg1 99.635(10) 13 13_455 ?
Se1 Nd1 Hg1 80.365(10) 5_445 13_455 ?
Se1 Nd1 Hg1 45.147(11) 13_455 13_455 ?
Se1 Nd1 Hg1 134.853(11) 5_545 13_455 ?
Hg1 Nd1 Hg1 180.000(10) 5_545 13_455 ?
Se2 Nd1 Hg1 132.018(10) 9 5_445 ?
Se2 Nd1 Hg1 47.982(10) . 5_445 ?
Se1 Nd1 Hg1 134.853(11) 13 5_445 ?
Se1 Nd1 Hg1 45.147(11) 5_445 5_445 ?
Se1 Nd1 Hg1 80.365(10) 13_455 5_445 ?
Se1 Nd1 Hg1 99.635(10) 5_545 5_445 ?
Hg1 Nd1 Hg1 73.623(5) 5_545 5_445 ?
Hg1 Nd1 Hg1 106.377(5) 13_455 5_445 ?
Se2 Nd1 Hg1 47.982(10) 9 13 ?
Se2 Nd1 Hg1 132.018(10) . 13 ?
Se1 Nd1 Hg1 45.147(11) 13 13 ?
Se1 Nd1 Hg1 134.853(11) 5_445 13 ?
Se1 Nd1 Hg1 99.635(10) 13_455 13 ?
Se1 Nd1 Hg1 80.365(10) 5_545 13 ?
Hg1 Nd1 Hg1 106.377(5) 5_545 13 ?
Hg1 Nd1 Hg1 73.623(5) 13_455 13 ?
Hg1 Nd1 Hg1 180.000(10) 5_445 13 ?
Se2 Nd1 Cs1 105.454(17) 9 1_545 ?
Se2 Nd1 Cs1 74.546(17) . 1_545 ?
Se1 Nd1 Cs1 130.281(9) 13 1_545 ?
Se1 Nd1 Cs1 49.719(9) 5_445 1_545 ?
Se1 Nd1 Cs1 130.281(9) 13_455 1_545 ?
Se1 Nd1 Cs1 49.719(9) 5_545 1_545 ?
Hg1 Nd1 Cs1 53.007(5) 5_545 1_545 ?
Hg1 Nd1 Cs1 126.993(5) 13_455 1_545 ?
Hg1 Nd1 Cs1 53.007(5) 5_445 1_545 ?
Hg1 Nd1 Cs1 126.993(5) 13 1_545 ?
Se2 Nd1 Cs1 74.546(17) 9 9_565 ?
Se2 Nd1 Cs1 105.454(17) . 9_565 ?
Se1 Nd1 Cs1 49.719(9) 13 9_565 ?
Se1 Nd1 Cs1 130.281(9) 5_445 9_565 ?
Se1 Nd1 Cs1 49.719(9) 13_455 9_565 ?
Se1 Nd1 Cs1 130.281(9) 5_545 9_565 ?
Hg1 Nd1 Cs1 126.993(5) 5_545 9_565 ?
Hg1 Nd1 Cs1 53.007(5) 13_455 9_565 ?
Hg1 Nd1 Cs1 126.993(5) 5_445 9_565 ?
Hg1 Nd1 Cs1 53.007(5) 13 9_565 ?
Cs1 Nd1 Cs1 180.000(7) 1_545 9_565 ?
Se2 Cs1 Se2 74.07(2) 5_455 5 ?
Se2 Cs1 Se1 142.105(10) 5_455 14_556 ?
Se2 Cs1 Se1 95.604(10) 5 14_556 ?
Se2 Cs1 Se1 95.604(10) 5_455 14_456 ?
Se2 Cs1 Se1 142.105(10) 5 14_456 ?
Se1 Cs1 Se1 70.059(12) 14_556 14_456 ?
Se2 Cs1 Se1 95.604(10) 5_455 5_455 ?
Se2 Cs1 Se1 142.105(10) 5 5_455 ?
Se1 Cs1 Se1 112.51(2) 14_556 5_455 ?
Se1 Cs1 Se1 73.976(16) 14_456 5_455 ?
Se2 Cs1 Se1 142.105(10) 5_455 5 ?
Se2 Cs1 Se1 95.604(10) 5 5 ?
Se1 Cs1 Se1 73.976(16) 14_556 5 ?
Se1 Cs1 Se1 112.51(2) 14_456 5 ?
Se1 Cs1 Se1 70.059(12) 5_455 5 ?
Se2 Cs1 Se1 66.962(10) 5_455 9_565 ?
Se2 Cs1 Se1 66.962(10) 5 9_565 ?
Se1 Cs1 Se1 142.817(7) 14_556 9_565 ?
Se1 Cs1 Se1 142.817(7) 14_456 9_565 ?
Se1 Cs1 Se1 75.400(12) 5_455 9_565 ?
Se1 Cs1 Se1 75.400(12) 5 9_565 ?
Se2 Cs1 Se1 66.962(10) 5_455 2_565 ?
Se2 Cs1 Se1 66.962(10) 5 2_565 ?
Se1 Cs1 Se1 75.400(12) 14_556 2_565 ?
Se1 Cs1 Se1 75.400(12) 14_456 2_565 ?
Se1 Cs1 Se1 142.817(7) 5_455 2_565 ?
Se1 Cs1 Se1 142.817(8) 5 2_565 ?
Se1 Cs1 Se1 121.29(2) 9_565 2_565 ?
Se2 Cs1 Hg1 175.783(14) 5_455 5 ?
Se2 Cs1 Hg1 110.142(10) 5 5 ?
Se1 Cs1 Hg1 38.930(9) 14_556 5 ?
Se1 Cs1 Hg1 81.043(13) 14_456 5 ?
Se1 Cs1 Hg1 81.043(13) 5_455 5 ?
Se1 Cs1 Hg1 38.930(9) 5 5 ?
Se1 Cs1 Hg1 114.330(8) 9_565 5 ?
Se1 Cs1 Hg1 114.330(8) 2_565 5 ?
Se2 Cs1 Hg1 110.142(10) 5_455 5_455 ?
Se2 Cs1 Hg1 175.783(14) 5 5_455 ?
Se1 Cs1 Hg1 81.043(13) 14_556 5_455 ?
Se1 Cs1 Hg1 38.930(9) 14_456 5_455 ?
Se1 Cs1 Hg1 38.930(9) 5_455 5_455 ?
Se1 Cs1 Hg1 81.043(13) 5 5_455 ?
Se1 Cs1 Hg1 114.330(8) 9_565 5_455 ?
Se1 Cs1 Hg1 114.330(8) 2_565 5_455 ?
Hg1 Cs1 Hg1 65.641(11) 5 5_455 ?
Se2 Cs1 Cs1 127.037(11) 5_455 1_655 ?
Se2 Cs1 Cs1 52.963(11) 5 1_655 ?
Se1 Cs1 Cs1 54.970(6) 14_556 1_655 ?
Se1 Cs1 Cs1 125.030(6) 14_456 1_655 ?
Se1 Cs1 Cs1 125.030(6) 5_455 1_655 ?
Se1 Cs1 Cs1 54.970(6) 5 1_655 ?
Se1 Cs1 Cs1 90.0 9_565 1_655 ?
Se1 Cs1 Cs1 90.0 2_565 1_655 ?
Hg1 Cs1 Cs1 57.180(6) 5 1_655 ?
Hg1 Cs1 Cs1 122.820(6) 5_455 1_655 ?
Se2 Cs1 Cs1 52.963(11) 5_455 1_455 ?
Se2 Cs1 Cs1 127.037(11) 5 1_455 ?
Se1 Cs1 Cs1 125.030(6) 14_556 1_455 ?
Se1 Cs1 Cs1 54.970(6) 14_456 1_455 ?
Se1 Cs1 Cs1 54.970(6) 5_455 1_455 ?
Se1 Cs1 Cs1 125.030(6) 5 1_455 ?
Se1 Cs1 Cs1 90.0 9_565 1_455 ?
Se1 Cs1 Cs1 90.0 2_565 1_455 ?
Hg1 Cs1 Cs1 122.820(6) 5 1_455 ?
Hg1 Cs1 Cs1 57.180(6) 5_455 1_455 ?
Cs1 Cs1 Cs1 180.0 1_655 1_455 ?
Hg1 Se1 Nd1 80.588(13) . 5 ?
Hg1 Se1 Nd1 80.588(13) . 5_455 ?
Nd1 Se1 Nd1 93.474(16) 5 5_455 ?
Hg1 Se1 Cs1 75.172(14) . 5_545 ?
Nd1 Se1 Cs1 93.316(8) 5 5_545 ?
Nd1 Se1 Cs1 153.359(17) 5_455 5_545 ?
Hg1 Se1 Cs1 75.172(14) . 5_445 ?
Nd1 Se1 Cs1 153.359(17) 5 5_445 ?
Nd1 Se1 Cs1 93.316(8) 5_455 5_445 ?
Cs1 Se1 Cs1 70.059(12) 5_545 5_445 ?
Hg1 Se1 Cs1 179.72(2) . 9_565 ?
Nd1 Se1 Cs1 99.603(13) 5 9_565 ?
Nd1 Se1 Cs1 99.603(13) 5_455 9_565 ?
Cs1 Se1 Cs1 104.600(12) 5_545 9_565 ?
Cs1 Se1 Cs1 104.600(12) 5_445 9_565 ?
Hg1 Se2 Hg1 104.36(3) 5_445 5_545 ?
Hg1 Se2 Nd1 78.373(13) 5_445 . ?
Hg1 Se2 Nd1 78.373(13) 5_545 . ?
Hg1 Se2 Nd1 78.373(13) 5_445 2 ?
Hg1 Se2 Nd1 78.373(13) 5_545 2 ?
Nd1 Se2 Nd1 141.62(3) . 2 ?
Hg1 Se2 Cs1 164.86(2) 5_445 5_545 ?
Hg1 Se2 Cs1 90.781(10) 5_545 5_545 ?
Nd1 Se2 Cs1 105.211(10) . 5_545 ?
Nd1 Se2 Cs1 105.211(10) 2 5_545 ?
Hg1 Se2 Cs1 90.781(10) 5_445 5_445 ?
Hg1 Se2 Cs1 164.86(2) 5_545 5_445 ?
Nd1 Se2 Cs1 105.211(10) . 5_445 ?
Nd1 Se2 Cs1 105.211(10) 2 5_445 ?
Cs1 Se2 Cs1 74.07(2) 5_545 5_445 ?

loop_
_geom_bond_atom_site_label_1
_geom_bond_atom_site_label_2
_geom_bond_distance
_geom_bond_site_symmetry_2
_geom_bond_publ_flag
Hg1 Se1 2.5906(6) . ?
Hg1 Se1 2.5906(6) 10_556 ?
Hg1 Se2 2.7345(6) 5 ?
Hg1 Se2 2.7345(6) 5_455 ?
Hg1 Nd1 3.60509(19) 6 ?
Hg1 Nd1 3.60509(19) 5_455 ?
Hg1 Nd1 3.60509(19) 6_455 ?
Hg1 Nd1 3.60509(19) 5 ?
Hg1 Cs1 3.9854(6) 5_445 ?
Hg1 Cs1 3.9854(6) 5_545 ?
Hg1 Cs1 4.5393(7) . ?
Nd1 Se2 2.9642(3) 9 ?
Nd1 Se2 2.9642(3) . ?
Nd1 Se1 2.9663(4) 13 ?
Nd1 Se1 2.9663(4) 5_445 ?
Nd1 Se1 2.9663(4) 13_455 ?
Nd1 Se1 2.9663(4) 5_545 ?
Nd1 Hg1 3.60509(19) 5_545 ?
Nd1 Hg1 3.60509(19) 13_455 ?
Nd1 Hg1 3.60509(19) 5_445 ?
Nd1 Hg1 3.60509(19) 13 ?
Nd1 Cs1 4.9247(5) 1_545 ?
Nd1 Cs1 4.9247(5) 9_565 ?
Cs1 Se2 3.5862(9) 5_455 ?
Cs1 Se2 3.5862(9) 5 ?
Cs1 Se1 3.7632(6) 14_556 ?
Cs1 Se1 3.7632(6) 14_456 ?
Cs1 Se1 3.7632(6) 5_455 ?
Cs1 Se1 3.7632(6) 5 ?
Cs1 Se1 3.8263(6) 9_565 ?
Cs1 Se1 3.8263(6) 2_565 ?
Cs1 Hg1 3.9854(6) 5 ?
Cs1 Hg1 3.9854(6) 5_455 ?
Cs1 Cs1 4.3202(3) 1_655 ?
Cs1 Cs1 4.3202(3) 1_455 ?
Se1 Nd1 2.9663(4) 5 ?
Se1 Nd1 2.9663(4) 5_455 ?
Se1 Cs1 3.7632(6) 5_545 ?
Se1 Cs1 3.7632(6) 5_445 ?
Se1 Cs1 3.8263(6) 9_565 ?
Se2 Hg1 2.7345(6) 5_445 ?
Se2 Hg1 2.7345(6) 5_545 ?
Se2 Nd1 2.9642(3) 2 ?
Se2 Cs1 3.5862(9) 5_545 ?
Se2 Cs1 3.5862(9) 5_445 ?
